data_7055641
loop_
_publ_author_name
'Trzybi\'nski, Damian'
'Zadykowicz, Beata'
'Wera, Micha\/l'
'Serdiuk, Illia E.'
'Sieradzan, Andrzej'
'Sikorski, Artur'
'Storoniak, Piotr'
'Krzymi\'nski, Karol'

_publ_section_title
;
 Structure, formation, thermodynamics and interactions in
 9-carboxy-10-methylacridinium-based molecular systems
;
_journal_issue 9
_journal_name_full 'New J. Chem.'
_journal_page_first 7359
_journal_paper_doi 10.1039/C6NJ00725B
_journal_volume 40
_journal_year 2016
_chemical_formula_moiety 'C30 H23 N2 O4, Cl, 4(H2 O)'
_chemical_formula_sum 'C30 H31 Cl N2 O8'
_chemical_formula_weight 583.02
_chemical_name_systematic 'Hydrogen bis(9-carboxy-10-methylacridinium) chloride  dihydrate'
_space_group_IT_number 14
_symmetry_cell_setting monoclinic
_symmetry_space_group_name_Hall '-P 2yn'
_symmetry_space_group_name_H-M 'P 1 21/n 1'
_atom_sites_solution_hydrogens geom
_atom_sites_solution_primary direct
_atom_sites_solution_secondary difmap
_audit_creation_method SHELXL-97
_audit_update_record
;
2014-01-14 deposited with the CCDC.
2016-06-16 downloaded from the CCDC.
;
_cell_angle_alpha 90.00
_cell_angle_beta 97.158(4)
_cell_angle_gamma 90.00
_cell_formula_units_Z 2
_cell_length_a 9.4378(4)
_cell_length_b 7.0489(3)
_cell_length_c 21.1972(8)
_cell_measurement_reflns_used 3300
_cell_measurement_temperature 110(2)
_cell_measurement_theta_max 29.1636
_cell_measurement_theta_min 3.3994
_cell_volume 1399.18(10)
_computing_cell_refinement 'CrysAlis RED,Version 1.171.32.15 (Oxford Diffraction Ltd., 2008)'
_computing_data_collection 'CrysAlis CCD,Version 1.171.32.15 (Oxford Diffraction Ltd., 2008)'
_computing_data_reduction 'CrysAlis RED,Version 1.171.32.15 (Oxford Diffraction Ltd., 2008)'
_computing_molecular_graphics 'ORTEP-3 (Farrugia, 1997)'
_computing_publication_material 'SHELXL-97 and PLATON (Spek, 2009)'
_computing_structure_refinement 'SHELXL-97 (Sheldrick, 2008)'
_computing_structure_solution 'SHELXS-97 (Sheldrick, 2008)'
_diffrn_ambient_temperature 110(2)
_diffrn_detector_area_resol_mean 10.4002
_diffrn_measured_fraction_theta_full 0.995
_diffrn_measured_fraction_theta_max 0.995
_diffrn_measurement_device_type 'Oxford Diffraction Ruby CCD'
_diffrn_measurement_method \w
_diffrn_radiation_monochromator graphite
_diffrn_radiation_source 'fine-focus sealed tube'
_diffrn_radiation_type MoK\a
_diffrn_radiation_wavelength 0.71073
_diffrn_reflns_av_R_equivalents 0.0439
_diffrn_reflns_av_sigmaI/netI 0.0340
_diffrn_reflns_limit_h_max 11
_diffrn_reflns_limit_h_min -11
_diffrn_reflns_limit_k_max 8
_diffrn_reflns_limit_k_min -8
_diffrn_reflns_limit_l_max 22
_diffrn_reflns_limit_l_min -25
_diffrn_reflns_number 8760
_diffrn_reflns_theta_full 24.99
_diffrn_reflns_theta_max 24.99
_diffrn_reflns_theta_min 3.48
_exptl_absorpt_coefficient_mu 0.192
_exptl_absorpt_correction_T_max 1.00000
_exptl_absorpt_correction_T_min 0.53601
_exptl_absorpt_correction_type multi-scan
_exptl_absorpt_process_details
;
CrysAlisPro, Agilent Technologies,
Version 1.171.36.24 (release 03-12-2012 CrysAlis171 .NET)
(compiled Dec  3 2012,18:21:49)
Empirical absorption correction using spherical harmonics,
implemented in SCALE3 ABSPACK scaling algorithm.
;
_exptl_crystal_colour light-orange
_exptl_crystal_density_diffrn 1.384
_exptl_crystal_density_method 'not measured'
_exptl_crystal_description needle
_exptl_crystal_F_000 612
_exptl_crystal_size_max 0.60
_exptl_crystal_size_mid 0.10
_exptl_crystal_size_min 0.05
_refine_diff_density_max 1.163
_refine_diff_density_min -0.335
_refine_diff_density_rms 0.100
_refine_ls_extinction_method none
_refine_ls_goodness_of_fit_ref 1.107
_refine_ls_hydrogen_treatment mixed
_refine_ls_matrix_type full
_refine_ls_number_parameters 204
_refine_ls_number_reflns 2454
_refine_ls_number_restraints 6
_refine_ls_restrained_S_all 1.109
_refine_ls_R_factor_all 0.0773
_refine_ls_R_factor_gt 0.0684
_refine_ls_shift/su_max 0.000
_refine_ls_shift/su_mean 0.000
_refine_ls_structure_factor_coef Fsqd
_refine_ls_weighting_details 'calc w=1/[\s^2^(Fo^2^)+(0.1449P)^2^+0.9406P] where P=(Fo^2^+2Fc^2^)/3'
_refine_ls_weighting_scheme calc
_refine_ls_wR_factor_gt 0.2128
_refine_ls_wR_factor_ref 0.2259
_reflns_number_gt 2093
_reflns_number_total 2454
_reflns_threshold_expression >2sigma(I)
_cod_data_source_file c6nj00725b2.cif
_cod_data_source_block Global
_cod_depositor_comments
;
The following automatic conversions were performed:

'_symmetry_cell_setting' value 'Monoclinic' changed to 'monoclinic'
according to
/usr/data/users/saulius/crontab/automatic-downloads/rss-feeds/RSC/lib/dictionaries/cif_core.dic
dictionary named 'cif_core.dic' version 2.4.2 from 2011-04-26.

Automatic conversion script
Id: cif_fix_values 4268 2015-11-12 08:31:59Z antanas 

 Adding full bibliography for 7055639--7055641.cif.
;
_cod_original_cell_volume 1399.17(9)
_cod_original_sg_symbol_H-M 'P 21/n'
_cod_database_code 7055641

loop_
_symmetry_equiv_pos_as_xyz
'x, y, z'
'-x+1/2, y+1/2, -z+1/2'
'-x, -y, -z'
'x-1/2, -y-1/2, z-1/2'

loop_
_atom_site_label
_atom_site_type_symbol
_atom_site_fract_x
_atom_site_fract_y
_atom_site_fract_z
_atom_site_U_iso_or_equiv
_atom_site_adp_type
_atom_site_occupancy
_atom_site_symmetry_multiplicity
_atom_site_calc_flag
_atom_site_refinement_flags
C1 C 0.5940(3) 0.2689(4) 0.41837(12) 0.0252(6) Uani 1 1 d .
H1 H 0.6864 0.2957 0.4072 0.030 Uiso 1 1 calc R
C2 C 0.4849(3) 0.2354(4) 0.37172(13) 0.0288(6) Uani 1 1 d .
H2 H 0.5004 0.2392 0.3283 0.035 Uiso 1 1 calc R
C3 C 0.3476(3) 0.1946(4) 0.38863(13) 0.0283(6) Uani 1 1 d .
H3 H 0.2718 0.1679 0.3560 0.034 Uiso 1 1 calc R
C4 C 0.3209(3) 0.1924(3) 0.45060(13) 0.0262(6) Uani 1 1 d .
H4 H 0.2274 0.1658 0.4604 0.031 Uiso 1 1 calc R
C5 C 0.4930(3) 0.2770(4) 0.67484(13) 0.0309(7) Uani 1 1 d .
H5 H 0.3996 0.2560 0.6857 0.037 Uiso 1 1 calc R
C6 C 0.6035(3) 0.3145(5) 0.72136(14) 0.0375(7) Uani 1 1 d .
H6 H 0.5853 0.3197 0.7644 0.045 Uiso 1 1 calc R
C7 C 0.7438(3) 0.3456(5) 0.70705(14) 0.0382(7) Uani 1 1 d .
H7 H 0.8187 0.3712 0.7402 0.046 Uiso 1 1 calc R
C8 C 0.7712(3) 0.3389(4) 0.64575(13) 0.0311(7) Uani 1 1 d .
H8 H 0.8657 0.3596 0.6362 0.037 Uiso 1 1 calc R
C9 C 0.6848(3) 0.2951(3) 0.53199(12) 0.0221(6) Uani 1 1 d .
N10 N 0.4100(2) 0.2303(3) 0.56280(10) 0.0227(5) Uani 1 1 d .
C11 C 0.5728(3) 0.2648(3) 0.48376(12) 0.0217(6) Uani 1 1 d .
C12 C 0.4324(3) 0.2297(3) 0.50020(12) 0.0214(6) Uani 1 1 d .
C13 C 0.6601(3) 0.3014(4) 0.59566(12) 0.0242(6) Uani 1 1 d .
C14 C 0.5185(3) 0.2696(4) 0.61046(12) 0.0236(6) Uani 1 1 d .
C15 C 0.8364(3) 0.3130(4) 0.51584(12) 0.0242(6) Uani 1 1 d .
O16 O 0.8764(2) 0.4848(3) 0.51021(10) 0.0360(6) Uani 1 1 d .
H16 H 1.0000 0.5000 0.5000 0.047(13) Uiso 1 2 d S
O17 O 0.9046(2) 0.1705(3) 0.50967(10) 0.0362(6) Uani 1 1 d .
C18 C 0.2671(3) 0.1904(4) 0.58154(13) 0.0299(7) Uani 1 1 d .
H18A H 0.2043 0.1423 0.5447 0.045 Uiso 1 1 calc R
H18B H 0.2268 0.3073 0.5969 0.045 Uiso 1 1 calc R
H18C H 0.2756 0.0950 0.6155 0.045 Uiso 1 1 calc R
Cl1 Cl 0.85194(13) 0.41617(18) 0.31941(6) 0.0294(4) Uani 0.50 1 d P
O1W O 0.8938(3) 0.8065(4) 0.27688(13) 0.0573(7) Uani 1 1 d D
H1W H 0.916(5) 0.896(4) 0.3002(19) 0.086 Uiso 1 1 d D
H2W H 0.886(6) 0.698(3) 0.290(2) 0.086 Uiso 1 1 d D
O2W O 0.9946(3) 0.0744(6) 0.37066(12) 0.0718(10) Uani 1 1 d D
H3W H 1.016(6) 0.031(6) 0.4091(13) 0.108 Uiso 1 1 d D
H4W H 0.999(6) 0.199(3) 0.376(2) 0.108 Uiso 1 1 d D

loop_
_atom_site_aniso_label
_atom_site_aniso_U_11
_atom_site_aniso_U_22
_atom_site_aniso_U_33
_atom_site_aniso_U_23
_atom_site_aniso_U_13
_atom_site_aniso_U_12
C1 0.0269(13) 0.0221(12) 0.0275(14) 0.0006(10) 0.0071(10) -0.0010(10)
C2 0.0349(15) 0.0267(14) 0.0248(13) -0.0007(11) 0.0040(11) 0.0018(11)
C3 0.0280(14) 0.0291(14) 0.0265(14) -0.0016(11) -0.0014(11) -0.0007(11)
C4 0.0214(13) 0.0231(13) 0.0343(15) -0.0017(10) 0.0041(11) -0.0013(10)
C5 0.0274(14) 0.0378(15) 0.0287(14) 0.0040(12) 0.0085(11) 0.0025(12)
C6 0.0376(16) 0.0519(18) 0.0233(14) 0.0024(12) 0.0054(12) 0.0084(13)
C7 0.0323(15) 0.0542(18) 0.0268(14) -0.0004(13) -0.0017(11) 0.0060(14)
C8 0.0263(13) 0.0388(16) 0.0281(14) 0.0008(12) 0.0029(11) 0.0013(11)
C9 0.0230(13) 0.0163(11) 0.0273(13) 0.0019(9) 0.0041(10) 0.0012(9)
N10 0.0221(11) 0.0206(10) 0.0264(11) 0.0011(8) 0.0068(8) -0.0001(8)
C11 0.0217(12) 0.0160(11) 0.0276(13) -0.0005(10) 0.0040(10) 0.0009(10)
C12 0.0248(13) 0.0158(11) 0.0245(13) 0.0004(9) 0.0062(10) 0.0014(10)
C13 0.0242(13) 0.0226(12) 0.0261(13) 0.0019(10) 0.0040(10) 0.0021(10)
C14 0.0242(13) 0.0202(12) 0.0266(14) 0.0013(10) 0.0041(10) 0.0023(10)
C15 0.0242(13) 0.0256(14) 0.0230(13) -0.0007(10) 0.0042(10) -0.0002(10)
O16 0.0270(10) 0.0270(10) 0.0567(13) -0.0004(9) 0.0153(9) -0.0028(8)
O17 0.0283(10) 0.0282(11) 0.0541(13) -0.0015(9) 0.0130(9) 0.0034(8)
C18 0.0248(13) 0.0353(15) 0.0306(14) 0.0000(11) 0.0083(11) -0.0038(11)
Cl1 0.0312(7) 0.0312(7) 0.0268(7) 0.0007(5) 0.0077(5) 0.0024(5)
O1W 0.0525(15) 0.0655(17) 0.0567(16) -0.0055(13) 0.0181(12) -0.0120(13)
O2W 0.0505(15) 0.126(3) 0.0387(13) 0.0015(15) 0.0054(11) -0.0392(18)

loop_
_atom_type_symbol
_atom_type_description
_atom_type_scat_dispersion_real
_atom_type_scat_dispersion_imag
_atom_type_scat_source
C C 0.0033 0.0016 'International Tables Vol C Tables 4.2.6.8 and 6.1.1.4'
H H 0.0000 0.0000 'International Tables Vol C Tables 4.2.6.8 and 6.1.1.4'
O O 0.0106 0.0060 'International Tables Vol C Tables 4.2.6.8 and 6.1.1.4'
N N 0.0061 0.0033 'International Tables Vol C Tables 4.2.6.8 and 6.1.1.4'
Cl Cl 0.1484 0.1585 'International Tables Vol C Tables 4.2.6.8 and 6.1.1.4'

loop_
_geom_angle_atom_site_label_1
_geom_angle_atom_site_label_2
_geom_angle_atom_site_label_3
_geom_angle
C2 C1 C11 121.3(2)
C2 C1 H1 119.4
C11 C1 H1 119.4
C1 C2 C3 119.1(2)
C1 C2 H2 120.5
C3 C2 H2 120.5
C4 C3 C2 121.9(2)
C4 C3 H3 119.0
C2 C3 H3 119.0
C3 C4 C12 120.1(2)
C3 C4 H4 119.9
C12 C4 H4 119.9
C6 C5 C14 119.7(2)
C6 C5 H5 120.1
C14 C5 H5 120.1
C5 C6 C7 121.7(3)
C5 C6 H6 119.1
C7 C6 H6 119.1
C8 C7 C6 119.7(3)
C8 C7 H7 120.1
C6 C7 H7 120.1
C7 C8 C13 120.7(3)
C7 C8 H8 119.6
C13 C8 H8 119.6
C11 C9 C13 120.7(2)
C11 C9 C15 119.9(2)
C13 C9 C15 119.4(2)
C12 N10 C14 121.5(2)
C12 N10 C18 121.0(2)
C14 N10 C18 117.5(2)
C9 C11 C1 121.7(2)
C9 C11 C12 119.2(2)
C1 C11 C12 119.1(2)
N10 C12 C4 122.0(2)
N10 C12 C11 119.6(2)
C4 C12 C11 118.4(2)
C9 C13 C8 122.0(2)
C9 C13 C14 118.7(2)
C8 C13 C14 119.3(2)
N10 C14 C5 121.0(2)
N10 C14 C13 120.1(2)
C5 C14 C13 118.8(2)
O17 C15 O16 127.6(2)
O17 C15 C9 119.0(2)
O16 C15 C9 113.4(2)
C15 O16 H16 113.62(19)
N10 C18 H18A 109.5
N10 C18 H18B 109.5
H18A C18 H18B 109.5
N10 C18 H18C 109.5
H18A C18 H18C 109.5
H18B C18 H18C 109.5
H1W O1W H2W 123(4)
H3W O2W H4W 103(3)

loop_
_geom_bond_atom_site_label_1
_geom_bond_atom_site_label_2
_geom_bond_distance
C1 C2 1.357(4)
C1 C11 1.425(4)
C1 H1 0.9500
C2 C3 1.417(4)
C2 H2 0.9500
C3 C4 1.368(4)
C3 H3 0.9500
C4 C12 1.416(4)
C4 H4 0.9500
C5 C6 1.368(4)
C5 C14 1.416(4)
C5 H5 0.9500
C6 C7 1.412(4)
C6 H6 0.9500
C7 C8 1.357(4)
C7 H7 0.9500
C8 C13 1.422(4)
C8 H8 0.9500
C9 C11 1.393(4)
C9 C13 1.399(4)
C9 C15 1.517(3)
N10 C12 1.369(3)
N10 C14 1.374(3)
N10 C18 1.480(3)
C11 C12 1.433(4)
C13 C14 1.427(4)
C15 O17 1.209(3)
C15 O16 1.278(3)
O16 H16 1.2177(18)
C18 H18A 0.9800
C18 H18B 0.9800
C18 H18C 0.9800
O1W H1W 0.812(18)
O1W H2W 0.823(19)
O2W H3W 0.870(19)
O2W H4W 0.885(19)

loop_
_geom_torsion_atom_site_label_1
_geom_torsion_atom_site_label_2
_geom_torsion_atom_site_label_3
_geom_torsion_atom_site_label_4
_geom_torsion
C11 C1 C2 C3 -0.3(4)
C1 C2 C3 C4 1.6(4)
C2 C3 C4 C12 -0.6(4)
C14 C5 C6 C7 -0.3(4)
C5 C6 C7 C8 0.1(5)
C6 C7 C8 C13 0.2(5)
C13 C9 C11 C1 176.3(2)
C15 C9 C11 C1 -6.5(4)
C13 C9 C11 C12 -3.3(3)
C15 C9 C11 C12 174.0(2)
C2 C1 C11 C9 178.7(2)
C2 C1 C11 C12 -1.8(4)
C14 N10 C12 C4 -179.0(2)
C18 N10 C12 C4 0.4(3)
C14 N10 C12 C11 2.0(3)
C18 N10 C12 C11 -178.6(2)
C3 C4 C12 N10 179.5(2)
C3 C4 C12 C11 -1.5(4)
C9 C11 C12 N10 1.3(3)
C1 C11 C12 N10 -178.3(2)
C9 C11 C12 C4 -177.8(2)
C1 C11 C12 C4 2.7(3)
C11 C9 C13 C8 -177.7(2)
C15 C9 C13 C8 5.1(4)
C11 C9 C13 C14 2.1(4)
C15 C9 C13 C14 -175.2(2)
C7 C8 C13 C9 179.5(3)
C7 C8 C13 C14 -0.3(4)
C12 N10 C14 C5 177.5(2)
C18 N10 C14 C5 -1.9(4)
C12 N10 C14 C13 -3.2(4)
C18 N10 C14 C13 177.4(2)
C6 C5 C14 N10 179.3(3)
C6 C5 C14 C13 0.1(4)
C9 C13 C14 N10 1.2(4)
C8 C13 C14 N10 -179.1(2)
C9 C13 C14 C5 -179.6(2)
C8 C13 C14 C5 0.2(4)
C11 C9 C15 O17 -83.7(3)
C13 C9 C15 O17 93.6(3)
C11 C9 C15 O16 96.1(3)
C13 C9 C15 O16 -86.6(3)
